data_7154354
loop_
_publ_author_name
'Yang, Changjiang'
'Li, Juanjuan'
'Zhou, Rong'
'Chen, Xiangyu'
'Gao, Yunpeng'
'He, Zhengjie'

_publ_section_title
;
 Facile synthesis of spirooxindole-pyrazolines and
 spirobenzofuranone-pyrazolines and their fungicidal activity.
;
_journal_issue 17
_journal_name_full 'Organic &amp; biomolecular chemistry'
_journal_page_first 4869
_journal_page_last 4878
_journal_paper_doi 10.1039/c5ob00258c
_journal_volume 13
_journal_year 2015
_chemical_formula_sum 'C25 H27 N3 O6'
_chemical_formula_weight 465.50
_chemical_name_systematic
; 
 ? 
;
_space_group_IT_number 14
_symmetry_cell_setting monoclinic
_symmetry_space_group_name_Hall '-P 2ybc'
_symmetry_space_group_name_H-M 'P 1 21/c 1'
_atom_sites_solution_hydrogens geom
_atom_sites_solution_primary direct
_atom_sites_solution_secondary difmap
_audit_creation_method SHELXL-97
_audit_update_record
;
2015-02-02 deposited with the CCDC.
2015-03-03 downloaded from the CCDC.
;
_cell_angle_alpha 90.00
_cell_angle_beta 97.418(7)
_cell_angle_gamma 90.00
_cell_formula_units_Z 4
_cell_length_a 13.228(5)
_cell_length_b 9.602(3)
_cell_length_c 17.978(6)
_cell_measurement_reflns_used 7907
_cell_measurement_temperature 113(2)
_cell_measurement_theta_max 27.9
_cell_measurement_theta_min 1.6
_cell_volume 2264.4(13)
_computing_cell_refinement CrystalClear
_computing_data_collection CrystalClear
_computing_data_reduction CrystalClear
_computing_molecular_graphics 'Bruker SHELXTL'
_computing_publication_material 'CrystalStructure 3.8'
_computing_structure_refinement 'SHELXL-97 (Sheldrick, 1997)'
_computing_structure_solution 'SHELXS-97 (Sheldrick, 1990)'
_diffrn_ambient_temperature 113(2)
_diffrn_detector_area_resol_mean 14.22
_diffrn_measured_fraction_theta_full 0.999
_diffrn_measured_fraction_theta_max 0.999
_diffrn_measurement_device_type 'Rigaku Saturn724 CCD'
_diffrn_measurement_method '\w and \f scans'
_diffrn_radiation_monochromator multilayer
_diffrn_radiation_source 'rotating anode'
_diffrn_radiation_type MoK\a
_diffrn_radiation_wavelength 0.71073
_diffrn_reflns_av_R_equivalents 0.0462
_diffrn_reflns_av_sigmaI/netI 0.0530
_diffrn_reflns_limit_h_max 17
_diffrn_reflns_limit_h_min -17
_diffrn_reflns_limit_k_max 12
_diffrn_reflns_limit_k_min -12
_diffrn_reflns_limit_l_max 19
_diffrn_reflns_limit_l_min -23
_diffrn_reflns_number 23128
_diffrn_reflns_theta_full 27.88
_diffrn_reflns_theta_max 27.88
_diffrn_reflns_theta_min 1.55
_diffrn_standards_decay_% 0
_diffrn_standards_interval_count 0
_diffrn_standards_interval_time 0
_diffrn_standards_number 0
_exptl_absorpt_coefficient_mu 0.099
_exptl_absorpt_correction_T_max 0.9883
_exptl_absorpt_correction_T_min 0.9806
_exptl_absorpt_correction_type multi-scan
_exptl_absorpt_process_details CrystalClear
_exptl_crystal_colour Colorless
_exptl_crystal_density_diffrn 1.365
_exptl_crystal_density_method 'not measured'
_exptl_crystal_description Prism
_exptl_crystal_F_000 984
_exptl_crystal_size_max 0.20
_exptl_crystal_size_mid 0.18
_exptl_crystal_size_min 0.12
_refine_diff_density_max 0.222
_refine_diff_density_min -0.252
_refine_diff_density_rms 0.047
_refine_ls_extinction_method none
_refine_ls_goodness_of_fit_ref 0.981
_refine_ls_hydrogen_treatment constr
_refine_ls_matrix_type full
_refine_ls_number_parameters 310
_refine_ls_number_reflns 5410
_refine_ls_number_restraints 0
_refine_ls_restrained_S_all 0.981
_refine_ls_R_factor_all 0.0540
_refine_ls_R_factor_gt 0.0380
_refine_ls_shift/su_max 0.001
_refine_ls_shift/su_mean 0.000
_refine_ls_structure_factor_coef Fsqd
_refine_ls_weighting_details 'calc w=1/[\s^2^(Fo^2^)+(0.0381P)^2^+0.0000P] where P=(Fo^2^+2Fc^2^)/3'
_refine_ls_weighting_scheme calc
_refine_ls_wR_factor_gt 0.0781
_refine_ls_wR_factor_ref 0.0833
_reflns_number_gt 3859
_reflns_number_total 5410
_reflns_threshold_expression >2sigma(I)
_cod_data_source_file c5ob00258c3.cif
_cod_data_source_block shelx
_cod_depositor_comments
;
The following automatic conversions were performed:

'_symmetry_cell_setting' value 'Monoclinic' changed to 'monoclinic'
according to
/usr/data/users/saulius/crontab/automatic-downloads/rss-feeds/RSC/lib/dictionaries/cif_core.dic
dictionary named 'cif_core.dic' version 2.4.2 from 2011-04-26.

'_exptl_absorpt_correction_type' value 'MULTI-SCAN' changed to
'multi-scan' according to
/usr/data/users/saulius/crontab/automatic-downloads/rss-feeds/RSC/lib/dictionaries/cif_core.dic
dictionary named 'cif_core.dic' version 2.4.2 from 2011-04-26.

'_refine_ls_hydrogen_treatment' value 'CONSTR' changed to 'constr'
according to
/usr/data/users/saulius/crontab/automatic-downloads/rss-feeds/RSC/lib/dictionaries/cif_core.dic
dictionary named 'cif_core.dic' version 2.4.2 from 2011-04-26.

Automatic conversion script
Id: cif_fix_values 3086 2015-02-26 13:12:21Z robertas 

 Adding full bibliography for 7154354--7154355.cif.
;
_cod_original_cell_volume 2264.6(14)
_cod_original_sg_symbol_H-M P2(1)/c
_cod_database_code 7154354

loop_
_symmetry_equiv_pos_as_xyz
'x, y, z'
'-x, y+1/2, -z+1/2'
'-x, -y, -z'
'x, -y-1/2, z-1/2'

loop_
_atom_site_label
_atom_site_type_symbol
_atom_site_fract_x
_atom_site_fract_y
_atom_site_fract_z
_atom_site_U_iso_or_equiv
_atom_site_adp_type
_atom_site_occupancy
_atom_site_symmetry_multiplicity
_atom_site_calc_flag
_atom_site_refinement_flags
O1 O 0.07419(7) 0.31280(9) 0.97033(5) 0.0299(2) Uani 1 1 d .
O2 O 0.31093(6) 0.24473(8) 0.91045(4) 0.0222(2) Uani 1 1 d .
O3 O 0.38755(6) 0.16612(8) 1.18031(4) 0.0228(2) Uani 1 1 d .
O4 O 0.29034(6) 0.34256(8) 1.21753(4) 0.0232(2) Uani 1 1 d .
O5 O 0.36022(7) 0.61915(9) 1.12656(5) 0.0312(2) Uani 1 1 d .
O6 O 0.19144(7) 0.65535(9) 1.09576(5) 0.0287(2) Uani 1 1 d .
N1 N 0.10985(7) 0.49125(10) 0.89135(5) 0.0210(2) Uani 1 1 d .
N2 N 0.35139(8) 0.24335(10) 1.03999(5) 0.0204(2) Uani 1 1 d .
N3 N 0.32598(8) 0.33058(10) 1.09833(5) 0.0206(2) Uani 1 1 d .
C1 C -0.06717(10) 0.53103(12) 0.71291(7) 0.0248(3) Uani 1 1 d .
H1 H -0.1186 0.5861 0.7308 0.030 Uiso 1 1 calc R
C2 C -0.07038(10) 0.50727(13) 0.63646(7) 0.0280(3) Uani 1 1 d .
H2 H -0.1237 0.5463 0.6023 0.034 Uiso 1 1 calc R
C3 C 0.00397(10) 0.42678(13) 0.60989(7) 0.0266(3) Uani 1 1 d .
H3 H 0.0018 0.4099 0.5576 0.032 Uiso 1 1 calc R
C4 C 0.08167(10) 0.37095(13) 0.66006(7) 0.0249(3) Uani 1 1 d .
H4 H 0.1329 0.3158 0.6420 0.030 Uiso 1 1 calc R
C5 C 0.08542(9) 0.39475(12) 0.73663(7) 0.0228(3) Uani 1 1 d .
H5 H 0.1391 0.3561 0.7706 0.027 Uiso 1 1 calc R
C6 C 0.01071(9) 0.47500(12) 0.76359(6) 0.0206(3) Uani 1 1 d .
C7 C 0.01032(9) 0.50244(13) 0.84679(6) 0.0245(3) Uani 1 1 d .
H7A H -0.0168 0.5972 0.8531 0.029 Uiso 1 1 calc R
H7B H -0.0366 0.4355 0.8664 0.029 Uiso 1 1 calc R
C8 C 0.19303(9) 0.58108(12) 0.88587(6) 0.0187(3) Uani 1 1 d .
C9 C 0.19867(10) 0.68837(12) 0.83563(6) 0.0226(3) Uani 1 1 d .
H9 H 0.1423 0.7120 0.7996 0.027 Uiso 1 1 calc R
C10 C 0.29052(10) 0.76059(13) 0.83996(7) 0.0241(3) Uani 1 1 d .
H10 H 0.2969 0.8348 0.8060 0.029 Uiso 1 1 calc R
C11 C 0.37261(10) 0.72700(12) 0.89251(6) 0.0227(3) Uani 1 1 d .
H11 H 0.4344 0.7779 0.8940 0.027 Uiso 1 1 calc R
C12 C 0.36514(9) 0.61859(12) 0.94343(6) 0.0212(3) Uani 1 1 d .
H12 H 0.4214 0.5949 0.9796 0.025 Uiso 1 1 calc R
C13 C 0.27443(9) 0.54678(12) 0.94002(6) 0.0181(3) Uani 1 1 d .
C14 C 0.24279(9) 0.42423(12) 0.98492(6) 0.0184(3) Uani 1 1 d .
C15 C 0.13139(9) 0.39887(12) 0.94929(6) 0.0216(3) Uani 1 1 d .
C16 C 0.30669(9) 0.29486(12) 0.97916(6) 0.0189(3) Uani 1 1 d .
C17 C 0.36391(9) 0.11206(12) 0.90556(6) 0.0218(3) Uani 1 1 d .
H17A H 0.3477 0.0746 0.8541 0.026 Uiso 1 1 calc R
H17B H 0.3384 0.0448 0.9405 0.026 Uiso 1 1 calc R
C18 C 0.47802(9) 0.12420(13) 0.92405(6) 0.0246(3) Uani 1 1 d .
H18A H 0.5029 0.1990 0.8941 0.037 Uiso 1 1 calc R
H18B H 0.5100 0.0360 0.9126 0.037 Uiso 1 1 calc R
H18C H 0.4954 0.1454 0.9775 0.037 Uiso 1 1 calc R
C19 C 0.33142(9) 0.28170(12) 1.17010(6) 0.0197(3) Uani 1 1 d .
C20 C 0.40231(10) 0.11211(14) 1.25680(6) 0.0275(3) Uani 1 1 d .
H20A H 0.3357 0.0903 1.2736 0.033 Uiso 1 1 calc R
H20B H 0.4377 0.1818 1.2914 0.033 Uiso 1 1 calc R
C21 C 0.46525(10) -0.01664(13) 1.25597(7) 0.0277(3) Uani 1 1 d .
H21A H 0.4275 -0.0868 1.2239 0.042 Uiso 1 1 calc R
H21B H 0.4804 -0.0530 1.3071 0.042 Uiso 1 1 calc R
H21C H 0.5291 0.0053 1.2363 0.042 Uiso 1 1 calc R
C22 C 0.24926(9) 0.43502(12) 1.07184(6) 0.0191(3) Uani 1 1 d .
H22 H 0.1823 0.4068 1.0873 0.023 Uiso 1 1 calc R
C23 C 0.27643(10) 0.57974(12) 1.10211(6) 0.0205(3) Uani 1 1 d .
C24 C 0.20187(12) 0.80238(13) 1.11644(8) 0.0356(4) Uani 1 1 d .
H24A H 0.2542 0.8127 1.1607 0.043 Uiso 1 1 calc R
H24B H 0.1363 0.8375 1.1301 0.043 Uiso 1 1 calc R
C25 C 0.23195(11) 0.88630(14) 1.05257(7) 0.0338(3) Uani 1 1 d .
H25A H 0.3001 0.8580 1.0426 0.051 Uiso 1 1 calc R
H25B H 0.2326 0.9854 1.0657 0.051 Uiso 1 1 calc R
H25C H 0.1829 0.8704 1.0077 0.051 Uiso 1 1 calc R

loop_
_atom_site_aniso_label
_atom_site_aniso_U_11
_atom_site_aniso_U_22
_atom_site_aniso_U_33
_atom_site_aniso_U_23
_atom_site_aniso_U_13
_atom_site_aniso_U_12
O1 0.0265(5) 0.0287(5) 0.0342(5) 0.0075(4) 0.0027(4) -0.0094(4)
O2 0.0302(5) 0.0194(4) 0.0167(4) -0.0014(3) 0.0022(4) 0.0031(4)
O3 0.0299(5) 0.0229(5) 0.0157(4) 0.0030(3) 0.0038(4) 0.0075(4)
O4 0.0247(5) 0.0254(5) 0.0204(4) -0.0024(4) 0.0061(4) 0.0021(4)
O5 0.0298(5) 0.0266(5) 0.0349(5) 0.0018(4) -0.0049(4) -0.0055(4)
O6 0.0267(5) 0.0175(5) 0.0439(5) -0.0004(4) 0.0123(4) 0.0036(4)
N1 0.0181(5) 0.0213(5) 0.0230(5) 0.0031(4) 0.0005(4) -0.0017(5)
N2 0.0260(6) 0.0196(5) 0.0164(5) -0.0018(4) 0.0058(4) 0.0015(5)
N3 0.0278(6) 0.0190(5) 0.0156(5) 0.0002(4) 0.0047(4) 0.0065(5)
C1 0.0206(7) 0.0194(7) 0.0333(7) -0.0031(5) -0.0006(6) 0.0022(6)
C2 0.0261(7) 0.0247(7) 0.0304(7) 0.0025(6) -0.0065(6) -0.0008(6)
C3 0.0288(7) 0.0247(7) 0.0256(7) -0.0007(5) 0.0011(6) -0.0053(6)
C4 0.0229(7) 0.0195(7) 0.0327(7) -0.0025(5) 0.0055(6) -0.0012(6)
C5 0.0189(6) 0.0182(6) 0.0304(7) 0.0029(5) -0.0006(5) -0.0004(5)
C6 0.0178(6) 0.0165(6) 0.0268(7) 0.0015(5) 0.0002(5) -0.0030(5)
C7 0.0166(6) 0.0266(7) 0.0295(7) 0.0006(6) 0.0000(5) 0.0020(6)
C8 0.0198(6) 0.0165(6) 0.0203(6) -0.0027(5) 0.0042(5) -0.0007(5)
C9 0.0266(7) 0.0193(6) 0.0213(6) 0.0004(5) 0.0004(5) 0.0016(6)
C10 0.0344(8) 0.0169(6) 0.0220(6) 0.0016(5) 0.0078(6) -0.0028(6)
C11 0.0254(7) 0.0203(7) 0.0235(7) -0.0051(5) 0.0074(6) -0.0065(6)
C12 0.0210(7) 0.0223(7) 0.0203(6) -0.0028(5) 0.0024(5) -0.0012(6)
C13 0.0209(7) 0.0155(6) 0.0182(6) -0.0025(5) 0.0041(5) 0.0003(5)
C14 0.0187(6) 0.0172(6) 0.0189(6) -0.0006(5) 0.0012(5) -0.0010(5)
C15 0.0223(7) 0.0191(6) 0.0236(7) -0.0016(5) 0.0033(5) -0.0013(6)
C16 0.0218(6) 0.0169(6) 0.0184(6) -0.0006(5) 0.0041(5) -0.0014(5)
C17 0.0299(7) 0.0163(6) 0.0197(6) -0.0022(5) 0.0048(5) 0.0003(6)
C18 0.0279(7) 0.0240(7) 0.0220(7) -0.0001(5) 0.0039(6) 0.0008(6)
C19 0.0205(6) 0.0192(6) 0.0193(6) -0.0013(5) 0.0020(5) -0.0021(5)
C20 0.0352(8) 0.0321(8) 0.0156(6) 0.0056(5) 0.0045(6) 0.0074(7)
C21 0.0305(7) 0.0303(8) 0.0226(6) 0.0060(6) 0.0040(6) 0.0043(6)
C22 0.0192(6) 0.0181(6) 0.0206(6) 0.0008(5) 0.0042(5) 0.0010(5)
C23 0.0244(7) 0.0207(7) 0.0172(6) 0.0025(5) 0.0056(5) 0.0009(6)
C24 0.0475(9) 0.0159(7) 0.0473(8) -0.0036(6) 0.0207(7) 0.0034(7)
C25 0.0371(9) 0.0224(7) 0.0429(8) 0.0027(6) 0.0092(7) 0.0024(7)

loop_
_atom_type_symbol
_atom_type_description
_atom_type_scat_dispersion_real
_atom_type_scat_dispersion_imag
_atom_type_scat_source
C C 0.0033 0.0016 'International Tables Vol C Tables 4.2.6.8 and 6.1.1.4'
H H 0.0000 0.0000 'International Tables Vol C Tables 4.2.6.8 and 6.1.1.4'
N N 0.0061 0.0033 'International Tables Vol C Tables 4.2.6.8 and 6.1.1.4'
O O 0.0106 0.0060 'International Tables Vol C Tables 4.2.6.8 and 6.1.1.4'

loop_
_geom_angle_atom_site_label_1
_geom_angle_atom_site_label_2
_geom_angle_atom_site_label_3
_geom_angle
C16 O2 C17 116.62(9)
C19 O3 C20 115.44(9)
C23 O6 C24 117.01(11)
C15 N1 C8 111.18(10)
C15 N1 C7 123.47(10)
C8 N1 C7 125.09(10)
C16 N2 N3 106.13(10)
C19 N3 N2 120.51(9)
C19 N3 C22 119.53(9)
N2 N3 C22 112.68(9)
C2 C1 C6 120.65(12)
C2 C1 H1 119.7
C6 C1 H1 119.7
C3 C2 C1 120.09(12)
C3 C2 H2 120.0
C1 C2 H2 120.0
C2 C3 C4 119.49(12)
C2 C3 H3 120.3
C4 C3 H3 120.3
C3 C4 C5 120.66(12)
C3 C4 H4 119.7
C5 C4 H4 119.7
C6 C5 C4 120.05(12)
C6 C5 H5 120.0
C4 C5 H5 120.0
C5 C6 C1 119.06(11)
C5 C6 C7 122.19(11)
C1 C6 C7 118.75(11)
N1 C7 C6 114.30(10)
N1 C7 H7A 108.7
C6 C7 H7A 108.7
N1 C7 H7B 108.7
C6 C7 H7B 108.7
H7A C7 H7B 107.6
C9 C8 C13 122.12(11)
C9 C8 N1 127.67(11)
C13 C8 N1 110.22(10)
C8 C9 C10 117.15(11)
C8 C9 H9 121.4
C10 C9 H9 121.4
C11 C10 C9 121.66(11)
C11 C10 H10 119.2
C9 C10 H10 119.2
C10 C11 C12 120.36(12)
C10 C11 H11 119.8
C12 C11 H11 119.8
C13 C12 C11 118.56(11)
C13 C12 H12 120.7
C11 C12 H12 120.7
C12 C13 C8 120.14(11)
C12 C13 C14 131.55(11)
C8 C13 C14 108.27(10)
C16 C14 C13 113.93(10)
C16 C14 C15 110.65(10)
C13 C14 C15 102.43(9)
C16 C14 C22 99.46(9)
C13 C14 C22 119.96(10)
C15 C14 C22 110.59(9)
O1 C15 N1 126.95(12)
O1 C15 C14 125.21(11)
N1 C15 C14 107.83(10)
N2 C16 O2 125.77(11)
N2 C16 C14 117.47(10)
O2 C16 C14 116.76(10)
O2 C17 C18 113.16(10)
O2 C17 H17A 108.9
C18 C17 H17A 108.9
O2 C17 H17B 108.9
C18 C17 H17B 108.9
H17A C17 H17B 107.8
C17 C18 H18A 109.5
C17 C18 H18B 109.5
H18A C18 H18B 109.5
C17 C18 H18C 109.5
H18A C18 H18C 109.5
H18B C18 H18C 109.5
O4 C19 O3 126.39(11)
O4 C19 N3 121.50(11)
O3 C19 N3 112.09(10)
O3 C20 C21 106.99(9)
O3 C20 H20A 110.3
C21 C20 H20A 110.3
O3 C20 H20B 110.3
C21 C20 H20B 110.3
H20A C20 H20B 108.6
C20 C21 H21A 109.5
C20 C21 H21B 109.5
H21A C21 H21B 109.5
C20 C21 H21C 109.5
H21A C21 H21C 109.5
H21B C21 H21C 109.5
N3 C22 C23 112.88(10)
N3 C22 C14 103.13(9)
C23 C22 C14 113.60(9)
N3 C22 H22 109.0
C23 C22 H22 109.0
C14 C22 H22 109.0
O5 C23 O6 126.14(12)
O5 C23 C22 125.79(11)
O6 C23 C22 108.07(11)
O6 C24 C25 110.50(10)
O6 C24 H24A 109.5
C25 C24 H24A 109.5
O6 C24 H24B 109.5
C25 C24 H24B 109.5
H24A C24 H24B 108.1
C24 C25 H25A 109.5
C24 C25 H25B 109.5
H25A C25 H25B 109.5
C24 C25 H25C 109.5
H25A C25 H25C 109.5
H25B C25 H25C 109.5

loop_
_geom_bond_atom_site_label_1
_geom_bond_atom_site_label_2
_geom_bond_distance
O1 C15 1.2136(14)
O2 C16 1.3336(13)
O2 C17 1.4621(14)
O3 C19 1.3348(14)
O3 C20 1.4590(13)
O4 C19 1.2180(13)
O5 C23 1.1996(15)
O6 C23 1.3308(15)
O6 C24 1.4620(15)
N1 C15 1.3698(15)
N1 C8 1.4116(15)
N1 C7 1.4542(15)
N2 C16 1.2741(15)
N2 N3 1.4162(13)
N3 C19 1.3662(15)
N3 C22 1.4621(15)
C1 C2 1.3885(17)
C1 C6 1.3924(17)
C1 H1 0.9500
C2 C3 1.3835(18)
C2 H2 0.9500
C3 C4 1.3850(17)
C3 H3 0.9500
C4 C5 1.3900(16)
C4 H4 0.9500
C5 C6 1.3890(16)
C5 H5 0.9500
C6 C7 1.5195(17)
C7 H7A 0.9900
C7 H7B 0.9900
C8 C9 1.3785(16)
C8 C13 1.3947(16)
C9 C10 1.3924(17)
C9 H9 0.9500
C10 C11 1.3824(17)
C10 H10 0.9500
C11 C12 1.3982(16)
C11 H11 0.9500
C12 C13 1.3784(17)
C12 H12 0.9500
C13 C14 1.5162(16)
C14 C16 1.5137(16)
C14 C15 1.5483(18)
C14 C22 1.5576(16)
C17 C18 1.5077(18)
C17 H17A 0.9900
C17 H17B 0.9900
C18 H18A 0.9800
C18 H18B 0.9800
C18 H18C 0.9800
C20 C21 1.4917(17)
C20 H20A 0.9900
C20 H20B 0.9900
C21 H21A 0.9800
C21 H21B 0.9800
C21 H21C 0.9800
C22 C23 1.5185(17)
C22 H22 1.0000
C24 C25 1.4980(18)
C24 H24A 0.9900
C24 H24B 0.9900
C25 H25A 0.9800
C25 H25B 0.9800
C25 H25C 0.9800

loop_
_geom_torsion_atom_site_label_1
_geom_torsion_atom_site_label_2
_geom_torsion_atom_site_label_3
_geom_torsion_atom_site_label_4
_geom_torsion
C16 N2 N3 C19 157.57(11)
C16 N2 N3 C22 7.53(13)
C6 C1 C2 C3 0.27(19)
C1 C2 C3 C4 -0.34(19)
C2 C3 C4 C5 0.15(18)
C3 C4 C5 C6 0.12(18)
C4 C5 C6 C1 -0.20(17)
C4 C5 C6 C7 179.07(11)
C2 C1 C6 C5 0.00(18)
C2 C1 C6 C7 -179.29(11)
C15 N1 C7 C6 -120.20(12)
C8 N1 C7 C6 66.19(15)
C5 C6 C7 N1 24.38(16)
C1 C6 C7 N1 -156.35(11)
C15 N1 C8 C9 -178.68(11)
C7 N1 C8 C9 -4.39(18)
C15 N1 C8 C13 1.70(13)
C7 N1 C8 C13 175.98(10)
C13 C8 C9 C10 1.24(17)
N1 C8 C9 C10 -178.34(10)
C8 C9 C10 C11 -0.29(17)
C9 C10 C11 C12 -0.25(18)
C10 C11 C12 C13 -0.13(17)
C11 C12 C13 C8 1.05(17)
C11 C12 C13 C14 178.35(11)
C9 C8 C13 C12 -1.66(17)
N1 C8 C13 C12 177.99(10)
C9 C8 C13 C14 -179.53(10)
N1 C8 C13 C14 0.12(12)
C12 C13 C14 C16 -59.61(16)
C8 C13 C14 C16 117.93(11)
C12 C13 C14 C15 -179.15(12)
C8 C13 C14 C15 -1.60(12)
C12 C13 C14 C22 57.99(17)
C8 C13 C14 C22 -124.47(11)
C8 N1 C15 O1 176.57(11)
C7 N1 C15 O1 2.17(19)
C8 N1 C15 C14 -2.71(12)
C7 N1 C15 C14 -177.10(10)
C16 C14 C15 O1 61.50(15)
C13 C14 C15 O1 -176.70(11)
C22 C14 C15 O1 -47.72(15)
C16 C14 C15 N1 -119.21(10)
C13 C14 C15 N1 2.59(12)
C22 C14 C15 N1 131.57(10)
N3 N2 C16 O2 179.65(10)
N3 N2 C16 C14 -0.49(14)
C17 O2 C16 N2 5.97(17)
C17 O2 C16 C14 -173.89(10)
C13 C14 C16 N2 123.00(12)
C15 C14 C16 N2 -122.23(11)
C22 C14 C16 N2 -5.88(14)
C13 C14 C16 O2 -57.12(14)
C15 C14 C16 O2 57.65(13)
C22 C14 C16 O2 173.99(10)
C16 O2 C17 C18 -72.46(13)
C20 O3 C19 O4 -1.92(18)
C20 O3 C19 N3 176.37(10)
N2 N3 C19 O4 -164.24(10)
C22 N3 C19 O4 -16.21(17)
N2 N3 C19 O3 17.37(15)
C22 N3 C19 O3 165.40(10)
C19 O3 C20 C21 179.34(10)
C19 N3 C22 C23 75.78(13)
N2 N3 C22 C23 -133.85(9)
C19 N3 C22 C14 -161.23(10)
N2 N3 C22 C14 -10.86(12)
C16 C14 C22 N3 9.19(11)
C13 C14 C22 N3 -115.60(11)
C15 C14 C22 N3 125.59(10)
C16 C14 C22 C23 131.70(11)
C13 C14 C22 C23 6.91(15)
C15 C14 C22 C23 -111.90(11)
C24 O6 C23 O5 3.76(17)
C24 O6 C23 C22 -175.36(9)
N3 C22 C23 O5 20.54(16)
C14 C22 C23 O5 -96.41(14)
N3 C22 C23 O6 -160.33(9)
C14 C22 C23 O6 82.72(11)
C23 O6 C24 C25 82.78(14)
